data_4128214
loop_
_publ_author_name
'Moreno, Juan J.'
'Espada, Mar\'ia F'
'Campos, Jes\'us'
'L\'opez-Serrano, Joaqu\'in'
'Macgregor, Stuart A.'
'Carmona, Ernesto'

_publ_section_title
;
 Base-Promoted, Remote C-H Activation at a Cationic
 (\h<sup>5</sup>-C<sub>5</sub>Me<sub>5</sub>)Ir(III) Center Involving
 Reversible C-C Bond Formation of Bound C<sub>5</sub>Me<sub>5</sub>.
;
_journal_issue 6
_journal_name_full 'Journal of the American Chemical Society'
_journal_page_first 2205
_journal_page_last 2210
_journal_paper_doi 10.1021/jacs.8b11752
_journal_volume 141
_journal_year 2019
_chemical_absolute_configuration ad
_chemical_formula_moiety 'C34 H42 Cl Ir P, C32 H12 B F24'
_chemical_formula_sum 'C66 H54 B Cl F24 Ir P'
_chemical_formula_weight 1572.52
_space_group_crystal_system monoclinic
_space_group_IT_number 4
_space_group_name_Hall 'P 2yb'
_space_group_name_H-M_alt 'P 1 21 1'
_symmetry_space_group_name_Hall 'P 2yb'
_symmetry_space_group_name_H-M 'P 1 21 1'
_atom_sites_solution_hydrogens geom
_atom_sites_solution_primary direct
_atom_sites_solution_secondary difmap
_audit_creation_date 2016-02-02
_audit_creation_method
;
Olex2 1.2
(compiled 2015.09.30 svn.r3233 for OlexSys, GUI svn.r5103)
;
_cell_angle_alpha 90.00
_cell_angle_beta 96.8980(10)
_cell_angle_gamma 90.00
_cell_formula_units_Z 2
_cell_length_a 12.8963(5)
_cell_length_b 19.5146(8)
_cell_length_c 13.2343(5)
_cell_measurement_reflns_used 9783
_cell_measurement_temperature 293(2)
_cell_measurement_theta_max 33.49
_cell_measurement_theta_min 2.33
_cell_volume 3306.5(2)
_computing_cell_refinement 'SAINT v7.68A (Bruker, 2009)'
_computing_data_reduction 'SAINT v7.68A (Bruker, 2009)'
_computing_molecular_graphics 'Olex2 (Dolomanov et al., 2009)'
_computing_publication_material 'Olex2 (Dolomanov et al., 2009)'
_computing_structure_refinement 'XL (Sheldrick, 2008)'
_computing_structure_solution 'SHELXS-97 (Sheldrick, 2008)'
_diffrn_ambient_temperature 293(2)
_diffrn_measured_fraction_theta_full 0.997
_diffrn_measured_fraction_theta_max 0.997
_diffrn_measurement_device_type 'Bruker APEX-II CCD'
_diffrn_measurement_method '\f and \w scans'
_diffrn_radiation_monochromator graphite
_diffrn_radiation_type MoK\a
_diffrn_radiation_wavelength 0.71073
_diffrn_reflns_av_R_equivalents 0.0195
_diffrn_reflns_av_unetI/netI 0.0316
_diffrn_reflns_limit_h_max 15
_diffrn_reflns_limit_h_min -11
_diffrn_reflns_limit_k_max 23
_diffrn_reflns_limit_k_min -23
_diffrn_reflns_limit_l_max 15
_diffrn_reflns_limit_l_min -15
_diffrn_reflns_number 58010
_diffrn_reflns_theta_full 25.25
_diffrn_reflns_theta_max 25.25
_diffrn_reflns_theta_min 2.08
_diffrn_source 'fine-focus sealed tube'
_diffrn_standards_number 0
_exptl_absorpt_coefficient_mu 2.191
_exptl_absorpt_correction_T_max 0.7470
_exptl_absorpt_correction_T_min 0.5594
_exptl_absorpt_correction_type multi-scan
_exptl_absorpt_process_details
;
SADABS-2008/1 (Bruker,2008) was used for absorption correction.
wR2(int) was 0.0944 before and 0.0706 after correction.
The Ratio of minimum to maximum transmission is 0.7489.
The \l/2 correction factor is 0.0015.
;
_exptl_crystal_density_diffrn 1.579
_exptl_crystal_density_method 'not measured'
_exptl_crystal_description prism
_exptl_crystal_F_000 1560
_exptl_crystal_size_max 0.25
_exptl_crystal_size_mid 0.21
_exptl_crystal_size_min 0.08
_refine_diff_density_max 0.833
_refine_diff_density_min -0.359
_refine_diff_density_rms 0.057
_refine_ls_abs_structure_details 'Flack H D (1983), Acta Cryst. A39, 876-881'
_refine_ls_abs_structure_Flack -0.003(4)
_refine_ls_extinction_method none
_refine_ls_goodness_of_fit_ref 1.046
_refine_ls_hydrogen_treatment constr
_refine_ls_matrix_type full
_refine_ls_number_parameters 875
_refine_ls_number_reflns 11634
_refine_ls_number_restraints 67
_refine_ls_restrained_S_all 1.066
_refine_ls_R_factor_all 0.0227
_refine_ls_R_factor_gt 0.0217
_refine_ls_shift/su_max 0.002
_refine_ls_shift/su_mean 0.000
_refine_ls_structure_factor_coef Fsqd
_refine_ls_weighting_details 'calc w=1/[\s^2^(Fo^2^)+(0.0226P)^2^+2.1442P] where P=(Fo^2^+2Fc^2^)/3'
_refine_ls_weighting_scheme calc
_refine_ls_wR_factor_gt 0.0565
_refine_ls_wR_factor_ref 0.0572
_reflns_number_gt 11311
_reflns_number_total 11634
_reflns_threshold_expression >2sigma(I)
_cod_data_source_file ja8b11752_si_003.cif
_cod_data_source_block mf01115a_0m
_cod_database_code 4128214
_olex2_refinement_description
;
1. Fixed Uiso
 At 1.2 times of:
  All C(H) groups
 At 1.5 times of:
  All C(H,H,H) groups
2. Restrained distances
 C74-F23A \\sim C74-F23B \\sim C74-F24A \\sim C74-F24B \\sim C74-F25A \\sim
C74-F25B
 with sigma of 0.02
 F24A-F24B \\sim F24B-F23A \\sim F23A-F23B \\sim F23B-F25A \\sim F25A-F25B
\\sim F25B-F24A
 with sigma of 0.02
3. Rigid bond restraints
 F23A, F24A, F25A, F23B, F24B, F25B
 with sigma for 1-2 distances of 0.002 and sigma for 1-3 distances of 0.002
4. Uiso/Uaniso restraints and constraints
F23A \\sim F24A \\sim F25A \\sim F23B \\sim F24B \\sim F25B: within 2A with
sigma of 0.01 and sigma for terminal atoms of 0.02
5. Others
 Sof(F23B)=Sof(F24B)=Sof(F25B)=1-FVAR(1)
 Sof(F23A)=Sof(F24A)=Sof(F25A)=FVAR(1)
6.a Me refined with riding coordinates:
 C36(H36A,H36B,H36C), C33(H33A,H33B,H33C), C46(H46A,H46B,H46C), C48(H48A,H48B,
 H48C), C41(H41A,H41B,H41C), C40(H40A,H40B,H40C), C49(H49A,H49B,H49C), C45(H45A,
 H45B,H45C), C47(H47A,H47B,H47C), C44(H44A,H44B,H44C), C71(H71A,H71B,H71C)
6.b Aromatic/amide H refined with riding coordinates:
 C3(H3), C1(H1), C14(H14), C6(H6), C8(H8), C17(H17), C9(H9), C22(H22),
 C11(H11), C38(H38), C30(H30), C32(H32), C42(H42), C43(H43), C63(H63), C57(H57),
  C60(H60), C70(H70), C79(H79), C77(H77), C78(H78)
;
_olex2_submission_special_instructions 'No special instructions were received'

loop_
_space_group_symop_id
_space_group_symop_operation_xyz
1 'x, y, z'
2 '-x, y+1/2, -z'

loop_
_atom_site_label
_atom_site_type_symbol
_atom_site_fract_x
_atom_site_fract_y
_atom_site_fract_z
_atom_site_U_iso_or_equiv
_atom_site_adp_type
_atom_site_occupancy
_atom_site_calc_flag
_atom_site_disorder_assembly
_atom_site_disorder_group
_atom_site_refinement_flags_posn
_atom_site_refinement_flags_adp
P1 P 0.18426(6) 0.67185(4) 0.00050(6) 0.02964(17) Uani 1 d . . . .
C5 C 0.6756(3) 0.7743(2) -0.2387(2) 0.0370(10) Uani 1 d A . . .
C3 C 0.5989(2) 0.65864(18) -0.3424(2) 0.0285(7) Uani 1 d . . . .
H3 H 0.5729 0.6192 -0.3757 0.034 Uiso 1 calc . . R .
C4 C 0.6329(2) 0.71258(17) -0.3994(2) 0.0276(7) Uani 1 d . . . .
C1 C 0.6408(3) 0.7196(2) -0.1834(3) 0.0349(8) Uani 1 d . . . .
H1 H 0.6432 0.7217 -0.1130 0.042 Uiso 1 calc . . R .
C2 C 0.6028(3) 0.6623(2) -0.2370(3) 0.0321(7) Uani 1 d . . . .
C18 C 0.6076(2) 0.7836(3) -0.5769(2) 0.0323(6) Uani 1 d . . . .
C14 C 0.4612(3) 0.6392(2) -0.5621(3) 0.0292(8) Uani 1 d . . . .
H14 H 0.4367 0.6623 -0.5082 0.035 Uiso 1 calc . . R .
C6 C 0.6721(2) 0.76955(17) -0.3443(2) 0.0328(9) Uani 1 d . . . .
H6 H 0.6972 0.8061 -0.3794 0.039 Uiso 1 calc . . R .
C15 C 0.3947(3) 0.5926(2) -0.6181(3) 0.0329(8) Uani 1 d . . . .
C13 C 0.5622(2) 0.65244(17) -0.5836(2) 0.0263(6) Uani 1 d . . . .
C7 C 0.7625(3) 0.68787(19) -0.5295(2) 0.0324(7) Uani 1 d . . . .
B1 B 0.6407(3) 0.7090(2) -0.5228(3) 0.0277(7) Uani 1 d . . . .
C23 C -0.0286(3) 0.5811(2) 0.0302(3) 0.0372(9) Uani 1 d . . . .
C8 C 0.7961(3) 0.6198(2) -0.5103(2) 0.0344(7) Uani 1 d . . . .
H8 H 0.7475 0.5871 -0.4960 0.041 Uiso 1 calc . . R .
C24 C 0.1592(3) 0.7094(2) -0.2354(3) 0.0356(8) Uani 1 d . . . .
C16 C 0.5271(3) 0.57014(18) -0.7235(3) 0.0343(7) Uani 1 d . . . .
C17 C 0.5927(3) 0.61672(18) -0.6678(2) 0.0295(7) Uani 1 d . . . .
H17 H 0.6589 0.6245 -0.6867 0.035 Uiso 1 calc . . R .
C20 C -0.0225(3) 0.62040(19) -0.0666(3) 0.0327(7) Uani 1 d . . . .
C12 C 0.8994(3) 0.5999(2) -0.5118(3) 0.0426(9) Uani 1 d . . . .
C9 C 0.8409(3) 0.7354(2) -0.5461(3) 0.0404(8) Uani 1 d . . . .
H9 H 0.8240 0.7814 -0.5561 0.048 Uiso 1 calc . . R .
C19 C 0.0678(2) 0.65452(17) -0.0923(2) 0.0291(7) Uani 1 d . . . .
C22 C -0.0255(3) 0.6773(2) -0.2592(3) 0.0418(9) Uani 1 d . . . .
H22 H -0.0263 0.6953 -0.3244 0.050 Uiso 1 calc . . R .
C21 C 0.0662(3) 0.68107(18) -0.1916(3) 0.0327(7) Uani 1 d . . . .
C10 C 0.9442(3) 0.7136(3) -0.5475(3) 0.0512(11) Uani 1 d . . . .
C11 C 0.9737(3) 0.6468(3) -0.5315(3) 0.0511(11) Uani 1 d . . . .
H11 H 1.0426 0.6335 -0.5339 0.061 Uiso 1 calc . . R .
C29 C 0.3758(2) 0.7827(3) 0.1152(3) 0.0407(7) Uani 1 d . . . .
C37 C 0.1720(3) 0.7804(4) -0.2483(2) 0.0471(9) Uani 1 d . . . .
C25 C 0.2943(3) 0.88435(18) 0.0535(3) 0.0351(7) Uani 1 d . . . .
C38 C 0.4279(3) 0.55688(18) -0.6989(3) 0.0357(8) Uani 1 d . . . .
H38 H 0.3847 0.5250 -0.7354 0.043 Uiso 1 calc . . R .
C27 C 0.3637(3) 0.8284(2) 0.0302(3) 0.0401(8) Uani 1 d . . . .
C26 C 0.2632(3) 0.8727(2) 0.1509(3) 0.0396(8) Uani 1 d . . . .
C34 C 0.0184(3) 0.5165(2) 0.0410(3) 0.0462(9) Uani 1 d . . . .
C35 C 0.2260(3) 0.6638(2) -0.2780(3) 0.0426(9) Uani 1 d . . . .
C39 C 0.2901(3) 0.5760(2) -0.5863(3) 0.0476(10) Uani 1 d . . . .
C30 C -0.1140(3) 0.6477(2) -0.2321(3) 0.0459(10) Uani 1 d . . . .
H30 H -0.1752 0.6474 -0.2771 0.055 Uiso 1 calc . . R .
C36 C 0.2038(4) 0.5868(2) -0.2830(3) 0.0513(10) Uani 1 d . . . .
H36A H 0.1427 0.5771 -0.2506 0.077 Uiso 1 calc . . R .
H36B H 0.2625 0.5624 -0.2488 0.077 Uiso 1 calc . . R .
H36C H 0.1923 0.5725 -0.3529 0.077 Uiso 1 calc . . R .
C31 C -0.0855(3) 0.6078(2) 0.1068(3) 0.0453(9) Uani 1 d . . . .
C32 C -0.0851(4) 0.5694(3) 0.1957(3) 0.0580(12) Uani 1 d . . . .
H32 H -0.1205 0.5861 0.2477 0.070 Uiso 1 calc . . R .
C33 C -0.1446(4) 0.6730(3) 0.0930(4) 0.0576(11) Uani 1 d . . . .
H33A H -0.1360 0.6923 0.0277 0.086 Uiso 1 calc . . R .
H33B H -0.1188 0.7047 0.1456 0.086 Uiso 1 calc . . R .
H33C H -0.2174 0.6643 0.0966 0.086 Uiso 1 calc . . R .
C28 C 0.3097(3) 0.8084(2) 0.1877(3) 0.0421(9) Uani 1 d . . . .
C55 C 0.9278(4) 0.5275(3) -0.4891(4) 0.0599(13) Uani 1 d . . . .
C46 C 0.2980(4) 0.7757(3) 0.2881(3) 0.0589(14) Uani 1 d . . . .
H46A H 0.2501 0.8020 0.3226 0.088 Uiso 1 calc . . R .
H46B H 0.3647 0.7742 0.3289 0.088 Uiso 1 calc . . R .
H46C H 0.2717 0.7300 0.2771 0.088 Uiso 1 calc . . R .
C48 C 0.2645(4) 0.9437(3) -0.0147(4) 0.0496(12) Uani 1 d . . . .
H48A H 0.2963 0.9389 -0.0762 0.074 Uiso 1 calc . . R .
H48B H 0.2879 0.9854 0.0191 0.074 Uiso 1 calc . . R .
H48C H 0.1899 0.9449 -0.0308 0.074 Uiso 1 calc . . R .
C41 C 0.2944(3) 0.6276(3) -0.0420(4) 0.0530(14) Uani 1 d . . . .
H41A H 0.3070 0.6452 -0.1072 0.080 Uiso 1 calc . . R .
H41B H 0.2795 0.5795 -0.0476 0.080 Uiso 1 calc . . R .
H41C H 0.3552 0.6348 0.0062 0.080 Uiso 1 calc . . R .
C40 C 0.1771(3) 0.6300(2) 0.1228(3) 0.0479(10) Uani 1 d . . . .
H40A H 0.1204 0.6491 0.1543 0.072 Uiso 1 calc . . R .
H40B H 0.2414 0.6371 0.1661 0.072 Uiso 1 calc . . R .
H40C H 0.1657 0.5818 0.1123 0.072 Uiso 1 calc . . R .
C42 C -0.1115(3) 0.6183(2) -0.1372(3) 0.0418(9) Uani 1 d . . . .
H42 H -0.1710 0.5964 -0.1198 0.050 Uiso 1 calc . . R .
C50 C 0.5694(3) 0.6018(2) -0.1800(3) 0.0417(9) Uani 1 d . . . .
C49 C 0.1918(4) 0.9164(3) 0.2038(4) 0.0587(12) Uani 1 d . . . .
H49A H 0.1838 0.8968 0.2690 0.088 Uiso 1 calc . . R .
H49B H 0.1248 0.9189 0.1635 0.088 Uiso 1 calc . . R .
H49C H 0.2207 0.9616 0.2130 0.088 Uiso 1 calc . . R .
C45 C 0.4510(3) 0.7246(2) 0.1326(4) 0.0606(13) Uani 1 d . . . .
H45A H 0.4229 0.6904 0.1738 0.091 Uiso 1 calc . . R .
H45B H 0.5161 0.7410 0.1668 0.091 Uiso 1 calc . . R .
H45C H 0.4624 0.7049 0.0684 0.091 Uiso 1 calc . . R .
C43 C -0.0344(4) 0.5080(3) 0.2090(4) 0.0669(14) Uani 1 d . . . .
H43 H -0.0332 0.4845 0.2703 0.080 Uiso 1 calc . . R .
C47 C 0.4203(3) 0.8239(3) -0.0605(3) 0.0548(11) Uani 1 d . . . .
H47A H 0.3983 0.8605 -0.1066 0.082 Uiso 1 calc . . R .
H47B H 0.4054 0.7807 -0.0939 0.082 Uiso 1 calc . . R .
H47C H 0.4941 0.8275 -0.0399 0.082 Uiso 1 calc . . R .
C44 C 0.0745(4) 0.4848(2) -0.0418(5) 0.0592(14) Uani 1 d . . . .
H44A H 0.0701 0.5152 -0.0992 0.089 Uiso 1 calc . . R .
H44B H 0.0424 0.4418 -0.0624 0.089 Uiso 1 calc . . R .
H44C H 0.1465 0.4774 -0.0164 0.089 Uiso 1 calc . . R .
Cl1 Cl 0.03628(7) 0.80305(5) 0.03785(9) 0.0508(3) Uani 1 d . . . .
C63 C 0.5381(3) 0.82730(18) -0.5374(3) 0.0363(8) Uani 1 d . . . .
H63 H 0.5128 0.8153 -0.4769 0.044 Uiso 1 calc . . R .
C57 C 0.6406(3) 0.80251(18) -0.6697(3) 0.0406(10) Uani 1 d . . . .
H57 H 0.6850 0.7737 -0.7003 0.049 Uiso 1 calc . . R .
C61 C 0.5042(4) 0.8888(2) -0.5850(3) 0.0467(9) Uani 1 d . . . .
C60 C 0.5405(4) 0.9071(2) -0.6757(4) 0.0583(12) Uani 1 d . . . .
H60 H 0.5193 0.9480 -0.7078 0.070 Uiso 1 calc . . R .
C58 C 0.6077(4) 0.8643(2) -0.7173(3) 0.0544(12) Uani 1 d . . . .
C59 C 0.6491(5) 0.8839(3) -0.8137(4) 0.0746(17) Uani 1 d . . . .
C62 C 0.4286(5) 0.9319(3) -0.5361(5) 0.0680(18) Uani 1 d . . . .
F3 F 0.2968(3) 0.5396(2) -0.5042(3) 0.0975(13) Uani 1 d . . . .
F2 F 0.2278(3) 0.5452(3) -0.6558(3) 0.1124(17) Uani 1 d . . . .
F1 F 0.2412(3) 0.6312(2) -0.5601(4) 0.1175(16) Uani 1 d . . . .
C72 C 0.5661(4) 0.5329(2) -0.8099(3) 0.0493(10) Uani 1 d . . . .
C74 C 0.7193(4) 0.8362(2) -0.1844(3) 0.0529(11) Uani 1 d . . D .
C70 C 0.0150(4) 0.4810(3) 0.1314(4) 0.0628(14) Uani 1 d . . . .
H70 H 0.0467 0.4382 0.1397 0.075 Uiso 1 calc . . R .
C73 C 1.0218(5) 0.7668(4) -0.5722(6) 0.091(2) Uani 1 d . . . .
C71 C 0.0921(5) 0.8314(2) -0.2212(4) 0.0649(13) Uani 1 d . . . .
H71A H 0.0382 0.8079 -0.1909 0.097 Uiso 1 calc . . R .
H71B H 0.0621 0.8547 -0.2816 0.097 Uiso 1 calc . . R .
H71C H 0.1253 0.8642 -0.1738 0.097 Uiso 1 calc . . R .
F5 F 0.4773(2) 0.57641(17) -0.2180(2) 0.0701(8) Uani 1 d . . . .
F6 F 0.6337(2) 0.54819(15) -0.1831(3) 0.0768(9) Uani 1 d . . . .
F8 F 0.8681(3) 0.48425(18) -0.5494(3) 0.0962(12) Uani 1 d . . . .
F7 F 0.9163(4) 0.5097(2) -0.3963(3) 0.1140(16) Uani 1 d . . . .
F9 F 1.0237(3) 0.5113(2) -0.5050(4) 0.1037(13) Uani 1 d . . . .
F10 F 0.6616(4) 0.8328(2) -0.8732(3) 0.1165(16) Uani 1 d . . . .
F4 F 0.5613(4) 0.61431(19) -0.0836(2) 0.1048(14) Uani 1 d . . . .
C79 C 0.2576(4) 0.8031(2) -0.2934(3) 0.0609(14) Uani 1 d . . . .
H79 H 0.2677 0.8499 -0.3009 0.073 Uiso 1 calc . . R .
F15 F 0.3360(3) 0.9060(3) -0.5403(5) 0.140(2) Uani 1 d . . . .
C77 C 0.3116(4) 0.6891(3) -0.3208(3) 0.0571(12) Uani 1 d . . . .
H77 H 0.3584 0.6589 -0.3453 0.069 Uiso 1 calc . . R .
F14 F 0.4515(4) 0.9389(3) -0.4381(3) 0.139(2) Uani 1 d . . . .
C78 C 0.3272(4) 0.7583(3) -0.3270(4) 0.0665(15) Uani 1 d . . . .
H78 H 0.3854 0.7748 -0.3543 0.080 Uiso 1 calc . . R .
F11 F 0.7308(6) 0.9182(4) -0.8011(3) 0.204(4) Uani 1 d . . . .
F12 F 0.5820(6) 0.9224(3) -0.8729(3) 0.172(3) Uani 1 d . . . .
F13 F 0.4184(7) 0.9923(3) -0.5733(5) 0.200(4) Uani 1 d . . . .
F17 F 0.6276(4) 0.5700(2) -0.8606(3) 0.1102(15) Uani 1 d . . . .
F21 F 1.0272(5) 0.7752(6) -0.6622(4) 0.246(5) Uani 1 d . . . .
F22 F 1.1168(3) 0.7549(2) -0.5295(4) 0.1159(16) Uani 1 d . . . .
F18 F 0.4933(3) 0.5125(3) -0.8803(3) 0.135(2) Uani 1 d . . . .
F19 F 0.6201(6) 0.4799(3) -0.7819(3) 0.165(3) Uani 1 d . . . .
F23A F 0.7995(8) 0.8602(6) -0.2195(7) 0.114(3) Uani 0.604(9) d A 1 D U
F24A F 0.6489(7) 0.8861(4) -0.1954(9) 0.109(3) Uani 0.604(9) d A 1 D U
F25A F 0.7431(11) 0.8279(4) -0.0876(4) 0.114(3) Uani 0.604(9) d A 1 D U
F23B F 0.8160(7) 0.8270(6) -0.1394(12) 0.107(4) Uani 0.396(9) d A 2 D U
F24B F 0.7263(13) 0.8917(4) -0.2401(7) 0.097(4) Uani 0.396(9) d A 2 D U
F25B F 0.6687(9) 0.8587(6) -0.1134(10) 0.109(4) Uani 0.396(9) d A 2 D U
F20 F 1.0073(5) 0.8264(3) -0.5311(9) 0.233(5) Uani 1 d . . . .
Ir Ir 0.212081(7) 0.785880(11) 0.049761(7) 0.02983(4) Uani 1 d . . . .

loop_
_atom_site_aniso_label
_atom_site_aniso_U_11
_atom_site_aniso_U_22
_atom_site_aniso_U_33
_atom_site_aniso_U_23
_atom_site_aniso_U_13
_atom_site_aniso_U_12
P1 0.0258(4) 0.0282(4) 0.0329(4) 0.0015(3) -0.0045(3) -0.0003(3)
C5 0.0340(15) 0.042(3) 0.0345(15) -0.0065(17) 0.0012(12) 0.0020(16)
C3 0.0233(15) 0.0291(17) 0.0333(16) -0.0008(13) 0.0040(13) 0.0008(13)
C4 0.0203(14) 0.0323(18) 0.0306(16) -0.0012(13) 0.0049(12) 0.0026(12)
C1 0.0329(19) 0.046(2) 0.0258(18) -0.0066(16) 0.0029(14) 0.0043(17)
C2 0.0254(16) 0.039(2) 0.0316(17) 0.0038(15) 0.0044(13) 0.0058(14)
C18 0.0328(13) 0.0324(15) 0.0296(12) -0.001(2) -0.0044(10) -0.008(2)
C14 0.0302(18) 0.0301(19) 0.0268(16) -0.0005(14) 0.0018(14) 0.0014(15)
C6 0.0298(15) 0.035(3) 0.0332(15) 0.0008(13) 0.0019(12) -0.0018(13)
C15 0.0257(16) 0.042(2) 0.0294(16) 0.0021(15) -0.0041(13) -0.0069(15)
C13 0.0246(15) 0.0275(17) 0.0263(15) 0.0005(13) 0.0012(12) 0.0045(13)
C7 0.0292(16) 0.044(2) 0.0244(15) -0.0001(14) 0.0049(13) -0.0034(15)
B1 0.0258(17) 0.0292(19) 0.0284(17) 0.0007(15) 0.0042(14) -0.0006(14)
C23 0.031(2) 0.035(2) 0.043(2) 0.0016(17) -0.0044(17) -0.0079(17)
C8 0.0302(17) 0.047(2) 0.0262(16) -0.0021(15) 0.0033(13) 0.0038(15)
C24 0.0358(18) 0.039(2) 0.0310(17) 0.0018(15) 0.0016(14) 0.0025(15)
C16 0.0398(18) 0.0306(18) 0.0316(16) -0.0020(14) 0.0008(14) 0.0044(15)
C17 0.0300(16) 0.0313(18) 0.0277(15) -0.0006(13) 0.0046(13) 0.0024(14)
C20 0.0293(17) 0.0336(19) 0.0343(17) -0.0032(15) 0.0009(14) 0.0028(14)
C12 0.0375(19) 0.063(3) 0.0276(16) -0.0054(16) 0.0036(15) 0.0107(18)
C9 0.0319(18) 0.051(2) 0.0389(19) 0.0069(16) 0.0052(15) -0.0060(16)
C19 0.0269(15) 0.0270(17) 0.0321(16) -0.0035(13) -0.0023(13) 0.0026(13)
C22 0.038(2) 0.057(2) 0.0288(17) 0.0000(16) -0.0004(15) 0.0103(17)
C21 0.0316(17) 0.0330(19) 0.0325(16) -0.0034(14) -0.0002(14) 0.0059(14)
C10 0.031(2) 0.078(3) 0.045(2) 0.009(2) 0.0087(17) -0.011(2)
C11 0.0317(19) 0.083(3) 0.040(2) 0.002(2) 0.0097(16) 0.010(2)
C29 0.0324(14) 0.0339(18) 0.0522(17) 0.008(3) -0.0101(13) -0.011(2)
C37 0.064(2) 0.041(2) 0.0347(15) 0.004(2) 0.0007(14) -0.003(3)
C25 0.0345(18) 0.0287(18) 0.0408(18) 0.0042(15) -0.0007(15) -0.0105(14)
C38 0.0431(19) 0.0288(18) 0.0333(17) -0.0010(14) -0.0038(15) -0.0033(15)
C27 0.0313(17) 0.041(2) 0.047(2) 0.0021(16) -0.0001(16) -0.0135(16)
C26 0.0387(19) 0.038(2) 0.0413(19) -0.0017(16) 0.0016(15) -0.0162(16)
C34 0.0348(19) 0.039(2) 0.061(2) 0.0057(19) -0.0080(18) -0.0102(16)
C35 0.0374(19) 0.050(2) 0.0407(19) 0.0063(17) 0.0057(16) 0.0059(17)
C39 0.036(2) 0.061(3) 0.046(2) -0.001(2) 0.0072(17) -0.015(2)
C30 0.0280(18) 0.071(3) 0.0363(19) -0.0062(19) -0.0052(15) 0.0051(18)
C36 0.052(2) 0.048(2) 0.057(2) -0.001(2) 0.020(2) 0.0107(19)
C31 0.041(2) 0.053(3) 0.042(2) 0.0003(18) 0.0042(17) -0.0168(19)
C32 0.063(3) 0.064(3) 0.047(2) 0.003(2) 0.006(2) -0.022(2)
C33 0.055(3) 0.060(3) 0.062(3) -0.005(2) 0.026(2) -0.005(2)
C28 0.0387(18) 0.044(2) 0.0403(18) 0.0071(15) -0.0087(15) -0.0190(15)
C55 0.051(3) 0.070(3) 0.058(3) -0.005(2) 0.005(2) 0.023(2)
C46 0.075(3) 0.058(4) 0.0397(18) 0.011(2) -0.0100(17) -0.029(3)
C48 0.057(3) 0.037(2) 0.054(3) 0.017(2) 0.003(2) -0.004(2)
C41 0.036(2) 0.055(3) 0.065(3) -0.015(2) -0.004(2) 0.0084(19)
C40 0.053(2) 0.043(2) 0.042(2) 0.0134(18) -0.0165(18) -0.0175(19)
C42 0.0243(16) 0.056(2) 0.044(2) -0.0041(18) -0.0001(15) -0.0016(16)
C50 0.043(2) 0.047(2) 0.0363(19) 0.0071(16) 0.0058(16) 0.0019(17)
C49 0.066(3) 0.056(3) 0.055(3) -0.015(2) 0.011(2) -0.014(2)
C45 0.039(2) 0.043(2) 0.092(4) 0.005(2) -0.023(2) -0.0015(18)
C43 0.082(3) 0.069(3) 0.047(2) 0.020(2) -0.004(2) -0.027(3)
C47 0.045(2) 0.065(3) 0.056(2) 0.000(2) 0.012(2) -0.012(2)
C44 0.049(3) 0.030(2) 0.097(4) 0.001(2) 0.000(3) -0.003(2)
Cl1 0.0297(4) 0.0422(7) 0.0789(6) -0.0124(4) 0.0004(4) 0.0016(3)
C63 0.0386(18) 0.030(2) 0.0378(18) -0.0008(14) -0.0063(15) -0.0034(15)
C57 0.0484(19) 0.037(3) 0.0340(16) 0.0023(14) -0.0030(14) -0.0099(15)
C61 0.057(2) 0.033(2) 0.046(2) -0.0039(17) -0.0120(18) 0.0015(19)
C60 0.082(3) 0.028(2) 0.058(3) 0.0079(19) -0.017(2) -0.003(2)
C58 0.076(3) 0.046(2) 0.036(2) 0.0081(18) -0.012(2) -0.023(2)
C59 0.127(5) 0.054(3) 0.041(2) 0.014(2) 0.004(3) -0.031(3)
C62 0.073(4) 0.032(2) 0.089(4) -0.024(3) -0.029(3) 0.015(2)
F3 0.072(2) 0.146(4) 0.078(2) 0.044(2) 0.0227(16) -0.024(2)
F2 0.0592(18) 0.210(5) 0.0694(19) -0.038(2) 0.0114(15) -0.075(3)
F1 0.0481(18) 0.089(3) 0.226(5) -0.018(3) 0.061(2) -0.0032(18)
C72 0.058(2) 0.047(2) 0.043(2) -0.0139(19) 0.0040(19) 0.001(2)
C74 0.064(3) 0.049(3) 0.045(2) -0.014(2) 0.002(2) -0.008(2)
C70 0.056(3) 0.045(3) 0.083(4) 0.024(3) -0.012(3) -0.019(2)
C73 0.049(3) 0.101(6) 0.130(5) 0.035(4) 0.043(3) -0.015(3)
C71 0.097(4) 0.041(3) 0.056(3) 0.004(2) 0.002(3) 0.015(3)
F5 0.0423(14) 0.0733(19) 0.092(2) 0.0391(16) -0.0012(13) -0.0154(13)
F6 0.0572(16) 0.0572(17) 0.118(2) 0.0444(17) 0.0184(16) 0.0125(13)
F8 0.079(2) 0.062(2) 0.141(3) -0.020(2) -0.015(2) 0.0179(17)
F7 0.187(4) 0.085(3) 0.077(2) 0.0317(19) 0.044(3) 0.064(3)
F9 0.060(2) 0.103(3) 0.148(3) -0.004(3) 0.013(2) 0.045(2)
F10 0.201(5) 0.090(3) 0.070(2) 0.012(2) 0.065(3) -0.021(3)
F4 0.195(4) 0.088(2) 0.0373(14) 0.0001(15) 0.040(2) -0.047(3)
C79 0.083(3) 0.055(4) 0.044(2) 0.0145(18) 0.002(2) -0.023(2)
F15 0.087(3) 0.125(4) 0.209(5) -0.102(4) 0.024(3) 0.012(3)
C77 0.046(2) 0.083(4) 0.045(2) 0.008(2) 0.0134(19) 0.005(2)
F14 0.147(4) 0.157(4) 0.104(3) -0.063(3) -0.023(3) 0.083(3)
C78 0.058(3) 0.093(4) 0.051(2) 0.017(2) 0.017(2) -0.021(3)
F11 0.263(7) 0.276(8) 0.080(3) -0.005(4) 0.048(4) -0.211(7)
F12 0.268(7) 0.178(6) 0.074(3) 0.075(3) 0.030(4) 0.060(5)
F13 0.338(10) 0.068(3) 0.225(7) 0.066(4) 0.169(7) 0.100(4)
F17 0.166(4) 0.094(3) 0.088(2) -0.043(2) 0.082(3) -0.036(3)
F21 0.202(6) 0.419(13) 0.106(3) 0.103(6) -0.023(3) -0.228(8)
F22 0.0517(18) 0.137(4) 0.154(4) 0.032(3) -0.008(2) -0.0382(19)
F18 0.092(3) 0.216(5) 0.096(3) -0.109(3) 0.015(2) -0.024(3)
F19 0.311(7) 0.124(4) 0.073(2) 0.016(2) 0.071(3) 0.152(5)
F23A 0.113(6) 0.130(7) 0.106(6) -0.072(5) 0.043(5) -0.090(5)
F24A 0.135(6) 0.056(4) 0.129(7) -0.040(5) -0.008(5) 0.000(4)
F25A 0.209(10) 0.083(5) 0.041(3) -0.015(3) -0.029(5) -0.042(6)
F23B 0.072(6) 0.099(7) 0.136(9) -0.042(7) -0.044(6) -0.008(5)
F24B 0.176(11) 0.049(5) 0.058(5) 0.002(4) -0.012(7) -0.043(7)
F25B 0.121(8) 0.117(9) 0.102(8) -0.085(7) 0.067(7) -0.063(7)
F20 0.116(4) 0.092(4) 0.516(16) -0.014(6) 0.146(7) -0.050(3)
Ir 0.02787(6) 0.02720(6) 0.03302(6) 0.00279(7) -0.00206(4) -0.00346(7)

loop_
_atom_type_symbol
_atom_type_description
_atom_type_scat_dispersion_real
_atom_type_scat_dispersion_imag
_atom_type_scat_source
C C 0.0033 0.0016 'International Tables Vol C Tables 4.2.6.8 and 6.1.1.4'
H H 0.0000 0.0000 'International Tables Vol C Tables 4.2.6.8 and 6.1.1.4'
B B 0.0013 0.0007 'International Tables Vol C Tables 4.2.6.8 and 6.1.1.4'
F F 0.0171 0.0103 'International Tables Vol C Tables 4.2.6.8 and 6.1.1.4'
Cl Cl 0.1484 0.1585 'International Tables Vol C Tables 4.2.6.8 and 6.1.1.4'
Ir Ir -1.4442 7.9887 'International Tables Vol C Tables 4.2.6.8 and 6.1.1.4'
P P 0.1023 0.0942 'International Tables Vol C Tables 4.2.6.8 and 6.1.1.4'

loop_
_geom_angle_atom_site_label_1
_geom_angle_atom_site_label_2
_geom_angle_atom_site_label_3
_geom_angle
C19 P1 Ir 116.38(11)
C41 P1 C19 108.12(19)
C41 P1 C40 100.8(3)
C41 P1 Ir 116.2(2)
C40 P1 C19 112.51(17)
C40 P1 Ir 101.62(14)
C1 C5 C74 119.7(3)
C6 C5 C1 119.9(3)
C6 C5 C74 120.3(3)
C2 C3 C4 121.9(3)
C3 C4 B1 124.3(3)
C6 C4 C3 115.9(3)
C6 C4 B1 119.4(3)
C2 C1 C5 117.8(3)
C3 C2 C50 119.2(3)
C1 C2 C3 121.5(3)
C1 C2 C50 119.2(3)
C63 C18 B1 121.5(3)
C63 C18 C57 116.7(4)
C57 C18 B1 121.5(4)
C13 C14 C15 122.8(3)
C4 C6 C5 122.9(3)
C14 C15 C39 120.4(3)
C38 C15 C14 120.6(3)
C38 C15 C39 118.8(3)
C14 C13 B1 124.2(3)
C14 C13 C17 115.3(3)
C17 C13 B1 120.4(3)
C8 C7 B1 120.2(3)
C9 C7 B1 123.7(3)
C9 C7 C8 115.9(3)
C4 B1 C18 110.3(3)
C13 B1 C4 114.0(3)
C13 B1 C18 105.6(3)
C7 B1 C4 103.7(3)
C7 B1 C18 113.4(3)
C7 B1 C13 110.1(3)
C34 C23 C20 118.7(4)
C34 C23 C31 120.8(4)
C31 C23 C20 120.3(4)
C12 C8 C7 122.4(4)
C37 C24 C21 121.4(3)
C35 C24 C21 118.6(3)
C35 C24 C37 119.3(4)
C17 C16 C72 119.0(3)
C38 C16 C17 121.3(3)
C38 C16 C72 119.8(3)
C16 C17 C13 122.2(3)
C19 C20 C23 124.9(3)
C42 C20 C23 115.7(3)
C42 C20 C19 119.2(3)
C8 C12 C55 118.5(4)
C11 C12 C8 120.5(4)
C11 C12 C55 120.9(4)
C10 C9 C7 120.3(4)
C20 C19 P1 123.4(3)
C21 C19 P1 118.1(2)
C21 C19 C20 118.4(3)
C30 C22 C21 121.6(3)
C19 C21 C24 125.0(3)
C22 C21 C24 115.3(3)
C22 C21 C19 119.6(3)
C9 C10 C73 116.9(5)
C11 C10 C9 122.3(4)
C11 C10 C73 120.7(5)
C10 C11 C12 118.6(4)
C27 C29 C28 106.8(4)
C27 C29 C45 127.1(4)
C27 C29 Ir 70.22(19)
C28 C29 C45 125.7(4)
C28 C29 Ir 68.60(19)
C45 C29 Ir 131.4(4)
C24 C37 C71 121.9(4)
C79 C37 C24 118.5(5)
C79 C37 C71 119.5(6)
C27 C25 C48 124.8(4)
C27 C25 Ir 69.42(19)
C26 C25 C27 108.5(3)
C26 C25 C48 126.6(4)
C26 C25 Ir 71.9(2)
C48 C25 Ir 125.4(3)
C16 C38 C15 117.9(3)
C29 C27 C25 108.1(4)
C29 C27 C47 125.7(4)
C29 C27 Ir 71.48(19)
C25 C27 C47 125.9(4)
C25 C27 Ir 71.23(19)
C47 C27 Ir 127.9(3)
C25 C26 C28 107.2(3)
C25 C26 C49 126.5(4)
C25 C26 Ir 70.6(2)
C28 C26 C49 126.3(4)
C28 C26 Ir 67.7(2)
C49 C26 Ir 124.5(3)
C23 C34 C44 122.1(4)
C70 C34 C23 118.7(5)
C70 C34 C44 119.2(4)
C24 C35 C36 121.3(3)
C77 C35 C24 119.6(4)
C77 C35 C36 119.0(4)
F3 C39 C15 112.6(4)
F3 C39 F2 108.3(4)
F3 C39 F1 102.4(4)
F2 C39 C15 113.8(4)
F2 C39 F1 107.0(4)
F1 C39 C15 112.0(4)
C22 C30 C42 119.2(3)
C23 C31 C33 122.0(4)
C32 C31 C23 117.1(4)
C32 C31 C33 121.0(4)
C43 C32 C31 122.2(5)
C29 C28 C26 109.2(4)
C29 C28 C46 124.8(4)
C29 C28 Ir 72.26(19)
C26 C28 C46 125.8(4)
C26 C28 Ir 73.3(2)
C46 C28 Ir 124.0(3)
F8 C55 C12 111.6(4)
F7 C55 C12 113.1(4)
F7 C55 F8 105.8(5)
F7 C55 F9 107.6(4)
F9 C55 C12 114.2(5)
F9 C55 F8 103.7(4)
C30 C42 C20 121.7(4)
F5 C50 C2 113.8(3)
F5 C50 F6 103.1(4)
F6 C50 C2 112.6(3)
F4 C50 C2 113.8(4)
F4 C50 F5 105.4(4)
F4 C50 F6 107.3(4)
C32 C43 C70 119.8(4)
C18 C63 C61 122.6(4)
C18 C57 C58 121.0(4)
C63 C61 C62 118.2(4)
C60 C61 C63 119.4(4)
C60 C61 C62 122.3(4)
C58 C60 C61 119.2(4)
C57 C58 C59 119.1(5)
C60 C58 C57 121.1(4)
C60 C58 C59 119.8(5)
F10 C59 C58 114.0(4)
F10 C59 F12 101.4(5)
F11 C59 C58 114.1(4)
F11 C59 F10 109.4(7)
F11 C59 F12 104.8(6)
F12 C59 C58 112.0(6)
F15 C62 C61 114.1(4)
F15 C62 F14 100.5(7)
F14 C62 C61 114.0(4)
F13 C62 C61 113.4(6)
F13 C62 F15 107.0(6)
F13 C62 F14 106.7(6)
F17 C72 C16 113.8(4)
F18 C72 C16 114.6(4)
F18 C72 F17 103.3(4)
F19 C72 C16 113.2(4)
F19 C72 F17 104.6(5)
F19 C72 F18 106.3(5)
F23A C74 C5 113.7(4)
F23A C74 F24A 105.3(7)
F23A C74 F25A 107.5(6)
F23A C74 F23B 56.9(6)
F23A C74 F24B 51.7(5)
F23A C74 F25B 130.3(6)
F24A C74 C5 109.3(4)
F24A C74 F23B 137.8(7)
F25A C74 C5 114.3(5)
F25A C74 F24A 106.1(6)
F25A C74 F23B 55.9(5)
F25A C74 F24B 129.2(6)
F23B C74 C5 112.9(6)
F24B C74 C5 116.5(5)
F24B C74 F24A 55.1(5)
F24B C74 F23B 103.8(7)
F25B C74 C5 115.9(5)
F25B C74 F24A 55.1(6)
F25B C74 F25A 53.0(5)
F25B C74 F23B 104.4(7)
F25B C74 F24B 101.7(7)
C43 C70 C34 121.1(5)
F21 C73 C10 115.2(7)
F21 C73 F22 106.7(6)
F21 C73 F20 108.4(8)
F22 C73 C10 113.4(5)
F22 C73 F20 98.7(8)
F20 C73 C10 113.0(6)
C78 C79 C37 121.5(5)
C78 C77 C35 120.3(5)
C79 C78 C77 120.4(4)
C29 Ir P1 101.12(17)
C29 Ir C25 64.79(19)
C29 Ir C26 65.01(19)
C29 Ir Cl1 159.70(11)
C25 Ir P1 154.10(10)
C25 Ir C26 37.46(13)
C25 Ir Cl1 110.31(10)
C27 Ir P1 116.23(11)
C27 Ir C29 38.30(16)
C27 Ir C25 39.36(14)
C27 Ir C26 64.61(14)
C27 Ir Cl1 147.12(11)
C26 Ir P1 157.60(10)
C26 Ir Cl1 98.69(10)
C28 Ir P1 119.34(11)
C28 Ir C29 39.14(16)
C28 Ir C25 64.33(13)
C28 Ir C27 64.89(14)
C28 Ir C26 38.93(15)
C28 Ir Cl1 120.56(12)
Cl1 Ir P1 90.15(3)

loop_
_geom_bond_atom_site_label_1
_geom_bond_atom_site_label_2
_geom_bond_distance
P1 C19 1.853(3)
P1 C41 1.809(5)
P1 C40 1.825(4)
P1 Ir 2.3344(9)
C5 C1 1.398(6)
C5 C6 1.396(5)
C5 C74 1.481(6)
C3 C4 1.396(5)
C3 C2 1.391(5)
C4 C6 1.391(5)
C4 B1 1.650(5)
C1 C2 1.382(5)
C2 C50 1.492(5)
C18 B1 1.657(7)
C18 C63 1.385(6)
C18 C57 1.396(5)
C14 C15 1.400(5)
C14 C13 1.391(5)
C15 C38 1.387(5)
C15 C39 1.496(5)
C13 B1 1.640(5)
C13 C17 1.410(5)
C7 B1 1.636(5)
C7 C8 1.411(5)
C7 C9 1.408(5)
C23 C20 1.503(5)
C23 C34 1.399(6)
C23 C31 1.420(6)
C8 C12 1.390(5)
C24 C21 1.500(5)
C24 C37 1.407(8)
C24 C35 1.404(5)
C16 C17 1.392(5)
C16 C38 1.382(5)
C16 C72 1.491(5)
C20 C19 1.418(5)
C20 C42 1.391(5)
C12 C11 1.373(6)
C12 C55 1.482(7)
C9 C10 1.400(6)
C19 C21 1.410(5)
C22 C21 1.397(5)
C22 C30 1.365(6)
C10 C11 1.367(7)
C10 C73 1.505(7)
C29 C27 1.428(6)
C29 C28 1.448(6)
C29 C45 1.493(7)
C29 Ir 2.184(3)
C37 C71 1.507(7)
C37 C79 1.390(6)
C25 C27 1.468(6)
C25 C26 1.414(5)
C25 C48 1.489(6)
C25 Ir 2.192(3)
C27 C47 1.481(6)
C27 Ir 2.168(3)
C26 C28 1.450(6)
C26 C49 1.490(6)
C26 Ir 2.210(4)
C34 C44 1.515(7)
C34 C70 1.387(7)
C35 C36 1.530(6)
C35 C77 1.390(6)
C39 F3 1.293(6)
C39 F2 1.295(5)
C39 F1 1.314(6)
C30 C42 1.378(6)
C31 C32 1.395(6)
C31 C33 1.484(7)
C32 C43 1.366(8)
C28 C46 1.497(5)
C28 Ir 2.135(4)
C55 F8 1.340(6)
C55 F7 1.301(6)
C55 F9 1.318(6)
C50 F5 1.328(5)
C50 F6 1.338(5)
C50 F4 1.315(5)
C43 C70 1.378(8)
Cl1 Ir 2.2785(9)
C63 C61 1.400(5)
C57 C58 1.402(6)
C61 C60 1.387(7)
C61 C62 1.493(7)
C60 C58 1.367(7)
C58 C59 1.491(6)
C59 F10 1.292(7)
C59 F11 1.242(7)
C59 F12 1.329(8)
C62 F15 1.292(8)
C62 F14 1.302(7)
C62 F13 1.278(7)
C72 F17 1.315(6)
C72 F18 1.303(6)
C72 F19 1.277(6)
C74 F23A 1.273(7)
C74 F24A 1.328(8)
C74 F25A 1.291(6)
C74 F23B 1.328(9)
C74 F24B 1.319(9)
C74 F25B 1.284(8)
C73 F21 1.212(8)
C73 F22 1.307(8)
C73 F20 1.308(10)
C79 C78 1.365(7)
C77 C78 1.369(8)
